data_4122320
loop_
_publ_author_name
'Mallow, Ole'
'Bolsinger, Jens'
'Finke, Pamela'
'Hesse, Malte'
'Chen, Yu-Sheng'
'Duthie, Andrew'
'Grabowsky, Simon'
'Luger, Peter'
'Mebs, Stefan'
'Beckmann, Jens'

_publ_section_title
;
 Oxygen Transfer from an Intramolecularly Coordinated Diaryltellurium
 Oxide to Acetonitrile. Formation and Combined AIM and ELI-D Analysis of a
 Novel Diaryltellurium Acetimidate.
;
_journal_issue 31
_journal_name_full 'Journal of the American Chemical Society'
_journal_page_first 10870
_journal_page_last 10873
_journal_paper_doi 10.1021/ja505648x
_journal_volume 136
_journal_year 2014
_chemical_formula_moiety 'C26 H27 N3 O Te'
_chemical_formula_sum 'C26 H27 N3 O Te'
_chemical_formula_weight 525.11
_chemical_name_common 'diaryltellurium acetimidate'
_chemical_name_systematic
; 
 ? 
;
_space_group_IT_number 61
_symmetry_cell_setting orthorhombic
_symmetry_Int_Tables_number 61
_symmetry_space_group_name_Hall '-P 2ac 2ab'
_symmetry_space_group_name_H-M 'P b c a'
_atom_sites_solution_hydrogens geom
_atom_sites_solution_primary direct
_atom_sites_solution_secondary difmap
_audit_creation_method SHELXL-97
_cell_angle_alpha 90.00
_cell_angle_beta 90.00
_cell_angle_gamma 90.00
_cell_formula_units_Z 8
_cell_length_a 12.601(3)
_cell_length_b 16.923(3)
_cell_length_c 20.807(4)
_cell_measurement_reflns_used 5000
_cell_measurement_temperature 12(2)
_cell_measurement_theta_max 50
_cell_measurement_theta_min 5
_cell_volume 4437.0(16)
_computing_cell_refinement SMART
_computing_data_collection SMART
_computing_data_reduction XPREP
_computing_molecular_graphics 'Volkov et al, (2006)'
_computing_publication_material 'Volkov et al, (2006)'
_computing_structure_refinement 'Volkov et al, (2006)'
_computing_structure_solution 'SHELXS-97 (Sheldrick, 1990)'
_diffrn_ambient_temperature 12(2)
_diffrn_measured_fraction_theta_full 0.993
_diffrn_measured_fraction_theta_max 0.902
_diffrn_radiation_monochromator graphite
_diffrn_radiation_type synchrotron
_diffrn_radiation_wavelength 0.41330
_diffrn_reflns_av_R_equivalents 0.0760
_diffrn_reflns_av_sigmaI/netI 0.0832
_diffrn_reflns_limit_h_max 30
_diffrn_reflns_limit_h_min -16
_diffrn_reflns_limit_k_max 41
_diffrn_reflns_limit_k_min -33
_diffrn_reflns_limit_l_max 48
_diffrn_reflns_limit_l_min -31
_diffrn_reflns_number 114915
_diffrn_reflns_theta_full 17.17
_diffrn_reflns_theta_max 30.28
_diffrn_reflns_theta_min 1.30
_exptl_absorpt_coefficient_mu 0.322
_exptl_absorpt_correction_type none
_exptl_crystal_density_diffrn 1.572
_exptl_crystal_density_method 'not measured'
_exptl_crystal_description needle
_exptl_crystal_F_000 2112
_exptl_crystal_size_max 0.06
_exptl_crystal_size_mid 0.03
_exptl_crystal_size_min 0.03
_refine_diff_density_max 1.918
_refine_diff_density_min -1.648
_refine_diff_density_rms 0.188
_refine_ls_extinction_method none
_refine_ls_goodness_of_fit_ref 1.092
_refine_ls_hydrogen_treatment constr
_refine_ls_matrix_type full
_refine_ls_number_parameters 492
_refine_ls_number_reflns 14856
_refine_ls_number_restraints 0
_refine_ls_restrained_S_all 1.092
_refine_ls_R_factor_all 0.066
_refine_ls_R_factor_gt 0.034
_refine_ls_R_Fsqd_factor 0.052
_refine_ls_shift/su_max 0.000
_refine_ls_shift/su_mean 0.000
_refine_ls_structure_factor_coef Fsqd
_refine_ls_weighting_details
;
calc w2 = 1/[s^2^(Fo^2^)]
;
_refine_ls_weighting_scheme calc
_refine_ls_wR_factor_obs 0.072
_refine_ls_wR_factor_ref 0.072
_reflns_number_gt 21299
_reflns_number_total 30425
_reflns_threshold_expression >2sigma(I)
_cod_data_source_file ja505648x_si_002.cif
_cod_data_source_block c:vK2Te_acam
_cod_depositor_comments 'Adding full bibliography for 4122320.cif.'
_cod_original_cell_volume 4437.0(15)
_cod_database_code 4122320

loop_
_symmetry_equiv_pos_as_xyz
'x, y, z'
'-x+1/2, -y, z+1/2'
'x+1/2, -y+1/2, -z'
'-x, y+1/2, -z+1/2'
'-x, -y, -z'
'x-1/2, y, -z-1/2'
'-x-1/2, y-1/2, z'
'x, -y-1/2, z-1/2'

loop_
_atom_local_axes_atom_label
_atom_local_axes_atom0
_atom_local_axes_ax1
_atom_local_axes_atom1
_atom_local_axes_atom2
_atom_local_axes_ax2
TE(1) C(10) X TE(1) C(20) Y
O(1) C(30) X O(1) C(31) Y
N(1) C(18) X N(1) TE(1) Y
N(2) C(28) X N(2) TE(1) Y
N(3) C(30) X N(3) C(31) Y
C(1) N(1) Z C(1) H(1A) Y
C(2) N(1) Z C(2) H(2A) Y
C(10) C(11) X C(10) C(19) Y
C(11) C(12) X C(11) C(10) Y
C(12) C(13) X C(12) C(11) Y
C(13) C(14) X C(13) C(12) Y
C(14) C(19) X C(14) C(15) Y
C(15) C(16) X C(15) C(14) Y
C(16) C(15) X C(16) C(17) Y
C(17) C(18) X C(17) C(16) Y
C(18) C(19) X C(18) C(17) Y
C(19) C(14) X C(19) C(18) Y
C(3) N(2) Z C(3) H(3A) Y
C(4) N(2) Z C(4) H(4A) Y
C(20) C(21) X C(20) C(29) Y
C(21) C(22) X C(21) C(20) Y
C(22) C(23) X C(22) C(21) Y
C(23) C(24) X C(23) C(22) Y
C(24) C(29) X C(24) C(25) Y
C(25) C(26) X C(25) C(24) Y
C(26) C(25) X C(26) C(27) Y
C(27) C(28) X C(27) C(26) Y
C(28) C(29) X C(28) C(27) Y
C(29) C(24) X C(29) C(28) Y
C(30) O(1) X C(30) N(3) Y
C(31) C(30) Z C(31) H(31A) Y
H(1A) C(1) Z H(1A) H(1B) Y
H(1B) C(1) Z H(1B) H(1A) Y
H(1C) C(1) Z H(1C) H(1B) Y
H(2A) C(2) Z H(2A) H(2C) Y
H(2B) C(2) Z H(2B) H(2C) Y
H(2C) C(2) Z H(2C) H(2A) Y
H(11) C(11) Z H(11) C(10) Y
H(12) C(12) Z H(12) C(13) Y
H(13) C(13) Z H(13) C(12) Y
H(15) C(15) Z H(15) C(16) Y
H(16) C(16) Z H(16) C(15) Y
H(17) C(17) Z H(17) C(18) Y
H(3A) C(3) Z H(3A) H(3B) Y
H(3B) C(3) Z H(3B) H(3A) Y
H(3C) C(3) Z H(3C) H(3B) Y
H(4A) C(4) Z H(4A) H(4C) Y
H(4B) C(4) Z H(4B) H(4A) Y
H(4C) C(4) Z H(4C) H(4A) Y
H(21) C(21) Z H(21) C(20) Y
H(22) C(22) Z H(22) C(23) Y
H(23) C(23) Z H(23) C(22) Y
H(25) C(25) Z H(25) C(26) Y
H(26) C(26) Z H(26) C(25) Y
H(27) C(27) Z H(27) C(28) Y
H(31A) C(31) Z H(31A) H(31C) Y
H(31B) C(31) Z H(31B) H(31C) Y
H(31C) C(31) Z H(31C) H(31A) Y

loop_
_atom_rho_multipole_atom_label
_atom_rho_multipole_coeff_Pv
_atom_rho_multipole_coeff_P00
_atom_rho_multipole_coeff_P11
_atom_rho_multipole_coeff_P1-1
_atom_rho_multipole_coeff_P10
_atom_rho_multipole_coeff_P20
_atom_rho_multipole_coeff_P21
_atom_rho_multipole_coeff_P2-1
_atom_rho_multipole_coeff_P22
_atom_rho_multipole_coeff_P2-2
_atom_rho_multipole_coeff_P30
_atom_rho_multipole_coeff_P31
_atom_rho_multipole_coeff_P3-1
_atom_rho_multipole_coeff_P32
_atom_rho_multipole_coeff_P3-2
_atom_rho_multipole_coeff_P33
_atom_rho_multipole_coeff_P3-3
_atom_rho_multipole_coeff_P40
_atom_rho_multipole_coeff_P41
_atom_rho_multipole_coeff_P4-1
_atom_rho_multipole_coeff_P42
_atom_rho_multipole_coeff_P4-2
_atom_rho_multipole_coeff_P43
_atom_rho_multipole_coeff_P4-3
_atom_rho_multipole_coeff_P44
_atom_rho_multipole_coeff_P4-4
_atom_rho_multipole_kappa
_atom_rho_multipole_kappa_prime0
_atom_rho_multipole_kappa_prime1
_atom_rho_multipole_kappa_prime2
_atom_rho_multipole_kappa_prime3
_atom_rho_multipole_kappa_prime4
_atom_rho_multipole_radial_slater_n0
_atom_rho_multipole_radial_slater_zeta0
_atom_rho_multipole_radial_slater_n1
_atom_rho_multipole_radial_slater_zeta1
_atom_rho_multipole_radial_slater_n2
_atom_rho_multipole_radial_slater_zeta2
_atom_rho_multipole_radial_slater_n3
_atom_rho_multipole_radial_slater_zeta3
_atom_rho_multipole_radial_slater_n4
_atom_rho_multipole_radial_slater_zeta4
TE(1) 3.2042 0 -0.1492 -0.2016 0.1024 0.1683 -0.1445 -0.2494 0.1733 -0.3488 -0.131 -0.1083 -0.015 0.1031 -0.0245 0.0862 0.0443 0.1129 0.073 0.1495 -0.0506 0.0175 0.3353 -0.0292 0.3312 0.4438 1 1 1 1 1 1 8 4.548 8 4.548 8 4.548 8 4.548 8 4.548
O(1) 6.2677 0 -0.0978 0.0471 0 -0.0892 0 0 -0.0386 -0.0173 0 -0.014 0.0284 0 0 0.0436 0.0089 0 0 0 0 0 0 0 0 0 1 1 1 1 1 1 2 4.466 2 4.466 2 4.466 3 4.466 4 4.466
N(1) 5.308 0 -0.0594 0.1054 0 -0.0425 0 0 -0.0681 -0.0159 0 -0.1337 -0.0861 0 0 0.0496 -0.0262 0 0 0 0 0 0 0 0 0 1 1 1 1 1 1 2 3.83936 2 3.83936 2 3.83936 3 3.83936 4 3.83936
N(2) 5.308 0 -0.0594 0.1054 0 -0.0425 0 0 -0.0681 -0.0159 0 -0.1337 -0.0861 0 0 0.0496 -0.0262 0 0 0 0 0 0 0 0 0 1 1 1 1 1 1 2 3.83936 2 3.83936 2 3.83936 3 3.83936 4 3.83936
N(3) 5.2768 0 -0.1155 -0.0044 0 0.0332 0 0 0.0103 -0.0396 0 -0.0201 -0.0113 0 0 0.0993 0.043 0 0 0 0 0 0 0 0 0 1 1 1 1 1 1 2 3.83936 2 3.83936 2 3.83936 3 3.83936 4 3.83936
C(1) 4.1617 0 0 0 -0.0508 -0.0532 0 0 0 0 0.2592 0 0 0 0 0.0205 -0.1389 0 0 0 0 0 0 0 0 0 1 1 1 1 1 1 2 3.1762 2 3.1762 2 3.1762 3 3.1762 4 3.1762
C(2) 4.1617 0 0 0 -0.0508 -0.0532 0 0 0 0 0.2592 0 0 0 0 0.0205 -0.1389 0 0 0 0 0 0 0 0 0 1 1 1 1 1 1 2 3.1762 2 3.1762 2 3.1762 3 3.1762 4 3.1762
C(10) 4.1646 0 0.0288 -0.0106 0 -0.1185 0 0 0.0034 -0.0046 0 -0.0205 -0.0317 0 0 0.1951 -0.0183 0 0 0 0 0 0 0 0 0 1 1 1 1 1 1 2 3.1762 2 3.1762 2 3.1762 3 3.1762 4 3.1762
C(11) 4.1665 0 -0.0196 0.0653 0 -0.2374 0 0 0.0253 -0.0012 0 0.0167 -0.0195 0 0 0.3039 0.0077 0 0 0 0 0 0 0 0 0 1 1 1 1 1 1 2 3.1762 2 3.1762 2 3.1762 3 3.1762 4 3.1762
C(12) 4.2352 0 0.0417 -0.0029 0 -0.2083 0 0 0.0507 -0.0456 0 0.0193 -0.0208 0 0 0.2857 -0.0418 0 0 0 0 0 0 0 0 0 1 1 1 1 1 1 2 3.1762 2 3.1762 2 3.1762 3 3.1762 4 3.1762
C(13) 4.1504 0 0.0632 0.0271 0 -0.1947 0 0 -0.054 -0.0237 0 -0.0387 0.0234 0 0 0.2631 0.0225 0 0 0 0 0 0 0 0 0 1 1 1 1 1 1 2 3.1762 2 3.1762 2 3.1762 3 3.1762 4 3.1762
C(14) 4.2275 0 -0.0294 0.0006 0 -0.1989 0 0 0.0353 -0.069 0 0.0566 -0.022 0 0 0.2559 -0.0053 0 0 0 0 0 0 0 0 0 1 1 1 1 1 1 2 3.1762 2 3.1762 2 3.1762 3 3.1762 4 3.1762
C(15) 4.2355 0 0.1065 -0.0534 0 -0.1157 0 0 0.0754 0.044 0 -0.0436 -0.0239 0 0 0.3 -0.0788 0 0 0 0 0 0 0 0 0 1 1 1 1 1 1 2 3.1762 2 3.1762 2 3.1762 3 3.1762 4 3.1762
C(16) 4.2239 0 -0.0391 -0.0437 0 -0.1236 0 0 -0.0035 -0.0126 0 0.0795 0.0182 0 0 0.2393 0.0358 0 0 0 0 0 0 0 0 0 1 1 1 1 1 1 2 3.1762 2 3.1762 2 3.1762 3 3.1762 4 3.1762
C(17) 4.1679 0 0.0133 -0.0289 0 -0.217 0 0 0.0176 -0.0473 0 0.0148 -0.0132 0 0 0.2894 0.0289 0 0 0 0 0 0 0 0 0 1 1 1 1 1 1 2 3.1762 2 3.1762 2 3.1762 3 3.1762 4 3.1762
C(18) 4.3114 0 -0.0197 0.0706 0 -0.1657 0 0 -0.0056 -0.0549 0 -0.0131 0.0438 0 0 0.3393 0.0232 0 0 0 0 0 0 0 0 0 1 1 1 1 1 1 2 3.1762 2 3.1762 2 3.1762 3 3.1762 4 3.1762
C(19) 4.1482 0 -0.0336 0.0424 0 -0.1483 0 0 0.0281 0.0677 0 -0.0003 0.0048 0 0 0.3154 -0.0245 0 0 0 0 0 0 0 0 0 1 1 1 1 1 1 2 3.1762 2 3.1762 2 3.1762 3 3.1762 4 3.1762
C(3) 4.1617 0 0 0 -0.0508 -0.0532 0 0 0 0 0.2592 0 0 0 0 0.0205 -0.1389 0 0 0 0 0 0 0 0 0 1 1 1 1 1 1 2 3.1762 2 3.1762 2 3.1762 3 3.1762 4 3.1762
C(4) 4.1617 0 0 0 -0.0508 -0.0532 0 0 0 0 0.2592 0 0 0 0 0.0205 -0.1389 0 0 0 0 0 0 0 0 0 1 1 1 1 1 1 2 3.1762 2 3.1762 2 3.1762 3 3.1762 4 3.1762
C(20) 4.1646 0 0.0288 -0.0106 0 -0.1185 0 0 0.0034 -0.0046 0 -0.0205 -0.0317 0 0 0.1951 -0.0183 0 0 0 0 0 0 0 0 0 1 1 1 1 1 1 2 3.1762 2 3.1762 2 3.1762 3 3.1762 4 3.1762
C(21) 4.1665 0 -0.0196 0.0653 0 -0.2374 0 0 0.0253 -0.0012 0 0.0167 -0.0195 0 0 0.3039 0.0077 0 0 0 0 0 0 0 0 0 1 1 1 1 1 1 2 3.1762 2 3.1762 2 3.1762 3 3.1762 4 3.1762
C(22) 4.2352 0 0.0417 -0.0029 0 -0.2083 0 0 0.0507 -0.0456 0 0.0193 -0.0208 0 0 0.2857 -0.0418 0 0 0 0 0 0 0 0 0 1 1 1 1 1 1 2 3.1762 2 3.1762 2 3.1762 3 3.1762 4 3.1762
C(23) 4.1504 0 0.0632 0.0271 0 -0.1947 0 0 -0.054 -0.0237 0 -0.0387 0.0234 0 0 0.2631 0.0225 0 0 0 0 0 0 0 0 0 1 1 1 1 1 1 2 3.1762 2 3.1762 2 3.1762 3 3.1762 4 3.1762
C(24) 4.2275 0 -0.0294 0.0006 0 -0.1989 0 0 0.0353 -0.069 0 0.0566 -0.022 0 0 0.2559 -0.0053 0 0 0 0 0 0 0 0 0 1 1 1 1 1 1 2 3.1762 2 3.1762 2 3.1762 3 3.1762 4 3.1762
C(25) 4.2355 0 0.1065 -0.0534 0 -0.1157 0 0 0.0754 0.044 0 -0.0436 -0.0239 0 0 0.3 -0.0788 0 0 0 0 0 0 0 0 0 1 1 1 1 1 1 2 3.1762 2 3.1762 2 3.1762 3 3.1762 4 3.1762
C(26) 4.2239 0 -0.0391 -0.0437 0 -0.1236 0 0 -0.0035 -0.0126 0 0.0795 0.0182 0 0 0.2393 0.0358 0 0 0 0 0 0 0 0 0 1 1 1 1 1 1 2 3.1762 2 3.1762 2 3.1762 3 3.1762 4 3.1762
C(27) 4.1679 0 0.0133 -0.0289 0 -0.217 0 0 0.0176 -0.0473 0 0.0148 -0.0132 0 0 0.2894 0.0289 0 0 0 0 0 0 0 0 0 1 1 1 1 1 1 2 3.1762 2 3.1762 2 3.1762 3 3.1762 4 3.1762
C(28) 4.3114 0 -0.0197 0.0706 0 -0.1657 0 0 -0.0056 -0.0549 0 -0.0131 0.0438 0 0 0.3393 0.0232 0 0 0 0 0 0 0 0 0 1 1 1 1 1 1 2 3.1762 2 3.1762 2 3.1762 3 3.1762 4 3.1762
C(29) 4.1482 0 -0.0336 0.0424 0 -0.1483 0 0 0.0281 0.0677 0 -0.0003 0.0048 0 0 0.3154 -0.0245 0 0 0 0 0 0 0 0 0 1 1 1 1 1 1 2 3.1762 2 3.1762 2 3.1762 3 3.1762 4 3.1762
C(30) 4.2983 0 0.0829 0.0223 0 -0.302 0 0 0.0408 -0.0594 0 -0.1343 -0.0078 0 0 0.3895 0.0378 0 0 0 0 0 0 0 0 0 1 1 1 1 1 1 2 3.1762 2 3.1762 2 3.1762 3 3.1762 4 3.1762
C(31) 4.67 0 0 0 -0.0953 -0.0032 0 0 0 0 0.3088 0 0 0 0 -0.0216 -0.1369 0 0 0 0 0 0 0 0 0 1 1 1 1 1 1 2 3.1762 2 3.1762 2 3.1762 3 3.1762 4 3.1762
H(1A) 0.8643 0 0 0 0.1251 0.0863 0 0 0 0 0 0 0 0 0 0 0 0 0 0 0 0 0 0 0 0 1.2 1.2 1.2 1.2 1.2 1.2 0 2 1 2 2 2 3 2 4 2
H(1B) 0.8643 0 0 0 0.1251 0.0863 0 0 0 0 0 0 0 0 0 0 0 0 0 0 0 0 0 0 0 0 1.2 1.2 1.2 1.2 1.2 1.2 0 2 1 2 2 2 3 2 4 2
H(1C) 0.8643 0 0 0 0.1251 0.0863 0 0 0 0 0 0 0 0 0 0 0 0 0 0 0 0 0 0 0 0 1.2 1.2 1.2 1.2 1.2 1.2 0 2 1 2 2 2 3 2 4 2
H(2A) 0.8643 0 0 0 0.1251 0.0863 0 0 0 0 0 0 0 0 0 0 0 0 0 0 0 0 0 0 0 0 1.2 1.2 1.2 1.2 1.2 1.2 0 2 1 2 2 2 3 2 4 2
H(2B) 0.8643 0 0 0 0.1251 0.0863 0 0 0 0 0 0 0 0 0 0 0 0 0 0 0 0 0 0 0 0 1.2 1.2 1.2 1.2 1.2 1.2 0 2 1 2 2 2 3 2 4 2
H(2C) 0.8643 0 0 0 0.1251 0.0863 0 0 0 0 0 0 0 0 0 0 0 0 0 0 0 0 0 0 0 0 1.2 1.2 1.2 1.2 1.2 1.2 0 2 1 2 2 2 3 2 4 2
H(11) 0.8606 0 0 0 0.163 0.0939 0 0 0 0 0 0 0 0 0 0 0 0 0 0 0 0 0 0 0 0 1.2 1.2 1.2 1.2 1.2 1.2 0 2 1 2 2 2 3 2 4 2
H(12) 0.8606 0 0 0 0.163 0.0939 0 0 0 0 0 0 0 0 0 0 0 0 0 0 0 0 0 0 0 0 1.2 1.2 1.2 1.2 1.2 1.2 0 2 1 2 2 2 3 2 4 2
H(13) 0.8606 0 0 0 0.163 0.0939 0 0 0 0 0 0 0 0 0 0 0 0 0 0 0 0 0 0 0 0 1.2 1.2 1.2 1.2 1.2 1.2 0 2 1 2 2 2 3 2 4 2
H(15) 0.8606 0 0 0 0.163 0.0939 0 0 0 0 0 0 0 0 0 0 0 0 0 0 0 0 0 0 0 0 1.2 1.2 1.2 1.2 1.2 1.2 0 2 1 2 2 2 3 2 4 2
H(16) 0.8606 0 0 0 0.163 0.0939 0 0 0 0 0 0 0 0 0 0 0 0 0 0 0 0 0 0 0 0 1.2 1.2 1.2 1.2 1.2 1.2 0 2 1 2 2 2 3 2 4 2
H(17) 0.8606 0 0 0 0.163 0.0939 0 0 0 0 0 0 0 0 0 0 0 0 0 0 0 0 0 0 0 0 1.2 1.2 1.2 1.2 1.2 1.2 0 2 1 2 2 2 3 2 4 2
H(3A) 0.8643 0 0 0 0.1251 0.0863 0 0 0 0 0 0 0 0 0 0 0 0 0 0 0 0 0 0 0 0 1.2 1.2 1.2 1.2 1.2 1.2 0 2 1 2 2 2 3 2 4 2
H(3B) 0.8643 0 0 0 0.1251 0.0863 0 0 0 0 0 0 0 0 0 0 0 0 0 0 0 0 0 0 0 0 1.2 1.2 1.2 1.2 1.2 1.2 0 2 1 2 2 2 3 2 4 2
H(3C) 0.8643 0 0 0 0.1251 0.0863 0 0 0 0 0 0 0 0 0 0 0 0 0 0 0 0 0 0 0 0 1.2 1.2 1.2 1.2 1.2 1.2 0 2 1 2 2 2 3 2 4 2
H(4A) 0.8643 0 0 0 0.1251 0.0863 0 0 0 0 0 0 0 0 0 0 0 0 0 0 0 0 0 0 0 0 1.2 1.2 1.2 1.2 1.2 1.2 0 2 1 2 2 2 3 2 4 2
H(4B) 0.8643 0 0 0 0.1251 0.0863 0 0 0 0 0 0 0 0 0 0 0 0 0 0 0 0 0 0 0 0 1.2 1.2 1.2 1.2 1.2 1.2 0 2 1 2 2 2 3 2 4 2
H(4C) 0.8643 0 0 0 0.1251 0.0863 0 0 0 0 0 0 0 0 0 0 0 0 0 0 0 0 0 0 0 0 1.2 1.2 1.2 1.2 1.2 1.2 0 2 1 2 2 2 3 2 4 2
H(21) 0.8606 0 0 0 0.163 0.0939 0 0 0 0 0 0 0 0 0 0 0 0 0 0 0 0 0 0 0 0 1.2 1.2 1.2 1.2 1.2 1.2 0 2 1 2 2 2 3 2 4 2
H(22) 0.8606 0 0 0 0.163 0.0939 0 0 0 0 0 0 0 0 0 0 0 0 0 0 0 0 0 0 0 0 1.2 1.2 1.2 1.2 1.2 1.2 0 2 1 2 2 2 3 2 4 2
H(23) 0.8606 0 0 0 0.163 0.0939 0 0 0 0 0 0 0 0 0 0 0 0 0 0 0 0 0 0 0 0 1.2 1.2 1.2 1.2 1.2 1.2 0 2 1 2 2 2 3 2 4 2
H(25) 0.8606 0 0 0 0.163 0.0939 0 0 0 0 0 0 0 0 0 0 0 0 0 0 0 0 0 0 0 0 1.2 1.2 1.2 1.2 1.2 1.2 0 2 1 2 2 2 3 2 4 2
H(26) 0.8606 0 0 0 0.163 0.0939 0 0 0 0 0 0 0 0 0 0 0 0 0 0 0 0 0 0 0 0 1.2 1.2 1.2 1.2 1.2 1.2 0 2 1 2 2 2 3 2 4 2
H(27) 0.8606 0 0 0 0.163 0.0939 0 0 0 0 0 0 0 0 0 0 0 0 0 0 0 0 0 0 0 0 1.2 1.2 1.2 1.2 1.2 1.2 0 2 1 2 2 2 3 2 4 2
H(31A) 0.7526 0 0 0 0.0578 -0.0089 0 0 0 0 0 0 0 0 0 0 0 0 0 0 0 0 0 0 0 0 1.2 1.2 1.2 1.2 1.2 1.2 0 2 1 2 2 2 3 2 4 2
H(31B) 0.7526 0 0 0 0.0578 -0.0089 0 0 0 0 0 0 0 0 0 0 0 0 0 0 0 0 0 0 0 0 1.2 1.2 1.2 1.2 1.2 1.2 0 2 1 2 2 2 3 2 4 2
H(31C) 0.7526 0 0 0 0.0578 -0.0089 0 0 0 0 0 0 0 0 0 0 0 0 0 0 0 0 0 0 0 0 1.2 1.2 1.2 1.2 1.2 1.2 0 2 1 2 2 2 3 2 4 2

loop_
_atom_site_aniso_label
_atom_site_aniso_U_11
_atom_site_aniso_U_22
_atom_site_aniso_U_33
_atom_site_aniso_U_12
_atom_site_aniso_U_13
_atom_site_aniso_U_23
TE(1) 0.005062(19) 0.00472(2) 0.00405(3) 0.000181(14) -0.000042(18) 0.000101(16)
O(1) 0.0082(2) 0.0113(3) 0.0057(4) -0.0011(2) -0.0019(2) 0.0019(2)
N(1) 0.0069(2) 0.0047(3) 0.0049(4) 0.00083(19) -0.0003(2) 0.0003(2)
N(2) 0.0045(2) 0.0073(3) 0.0055(4) 0.00052(19) 0.0014(2) -0.0007(2)
N(3) 0.0060(2) 0.0066(3) 0.0065(4) -0.00190(19) -0.0009(2) 0.0004(2)
C(1) 0.0079(3) 0.0116(4) 0.0088(5) 0.0017(3) -0.0016(3) -0.0008(3)
C(2) 0.0147(3) 0.0054(3) 0.0088(5) -0.0007(3) -0.0006(3) 0.0011(3)
C(10) 0.0064(3) 0.0047(3) 0.0038(4) 0.0005(2) 0.0002(3) 0.0002(2)
C(11) 0.0093(3) 0.0043(3) 0.0053(5) 0.0012(2) -0.0001(3) 0.0006(3)
C(12) 0.0109(3) 0.0055(3) 0.0057(5) 0.0015(2) 0.0000(3) 0.0013(3)
C(13) 0.0101(3) 0.0073(3) 0.0047(5) 0.0011(2) -0.0004(3) 0.0019(3)
C(14) 0.0070(3) 0.0074(3) 0.0037(4) 0.0000(2) -0.0000(3) 0.0005(3)
C(15) 0.0092(3) 0.0087(3) 0.0052(5) -0.0008(2) -0.0005(3) 0.0002(3)
C(16) 0.0100(3) 0.0092(3) 0.0047(5) -0.0011(2) 0.0007(3) -0.0016(3)
C(17) 0.0106(3) 0.0067(3) 0.0047(5) 0.0000(2) 0.0003(3) -0.0016(3)
C(18) 0.0062(3) 0.0047(3) 0.0049(4) 0.0002(2) 0.0002(3) -0.0008(2)
C(19) 0.0057(2) 0.0048(3) 0.0035(4) -0.0000(2) -0.0001(3) -0.0003(2)
C(3) 0.0089(3) 0.0114(4) 0.0102(6) -0.0015(3) 0.0048(3) -0.0022(3)
C(4) 0.0085(3) 0.0094(3) 0.0088(5) 0.0023(2) -0.0019(3) -0.0011(3)
C(20) 0.0045(2) 0.0048(3) 0.0046(4) -0.0000(2) -0.0001(3) -0.0006(2)
C(21) 0.0048(3) 0.0064(3) 0.0075(5) -0.0006(2) 0.0014(3) -0.0016(3)
C(22) 0.0053(3) 0.0070(3) 0.0083(5) 0.0003(2) 0.0015(3) -0.0013(3)
C(23) 0.0065(3) 0.0056(3) 0.0065(5) 0.0008(2) 0.0017(3) -0.0009(3)
C(24) 0.0057(2) 0.0050(3) 0.0045(4) 0.0004(2) 0.0003(3) -0.0007(2)
C(25) 0.0078(3) 0.0058(3) 0.0068(5) -0.0000(2) 0.0004(3) -0.0008(3)
C(26) 0.0080(3) 0.0062(3) 0.0080(5) -0.0016(2) 0.0003(3) -0.0014(3)
C(27) 0.0060(3) 0.0063(3) 0.0068(5) -0.0015(2) 0.0003(3) -0.0010(3)
C(28) 0.0048(2) 0.0053(3) 0.0047(4) -0.0001(2) 0.0004(3) -0.0007(2)
C(29) 0.0046(2) 0.0047(3) 0.0045(4) 0.0000(2) 0.0002(3) -0.0012(2)
C(30) 0.0060(3) 0.0063(3) 0.0053(5) -0.0008(2) -0.0003(3) 0.0008(3)
C(31) 0.0093(3) 0.0111(4) 0.0093(5) -0.0048(3) -0.0006(3) 0.0021(3)

loop_
_atom_site_label
_atom_site_type_symbol
_atom_site_fract_x
_atom_site_fract_y
_atom_site_fract_z
_atom_site_U_iso_or_equiv
_atom_site_occupancy
_atom_site_symmetry_multiplicity
Te(1) Te 0.139248(4) 0.744509(3) 0.588493(4) 0.005 1 8
O(1) O 0.02959(6) 0.64967(5) 0.67539(4) 0.008 1 8
N(1) N 0.20951(6) 0.64659(5) 0.49503(5) 0.005 1 8
N(2) N 0.30472(6) 0.84570(5) 0.61807(5) 0.006 1 8
N(3) N -0.00182(6) 0.69356(5) 0.57173(5) 0.006 1 8
C(1) C 0.32552(8) 0.64992(6) 0.50147(6) 0.009 1 8
C(2) C 0.17004(9) 0.56642(6) 0.50496(6) 0.01 1 8
C(10) C 0.13053(7) 0.80569(5) 0.49904(5) 0.005 1 8
C(11) C 0.10314(7) 0.88457(5) 0.49819(6) 0.006 1 8
C(12) C 0.08272(7) 0.92401(5) 0.43942(6) 0.007 1 8
C(13) C 0.08753(7) 0.88346(6) 0.38255(6) 0.007 1 8
C(14) C 0.11683(7) 0.80257(6) 0.38125(6) 0.006 1 8
C(15) C 0.12123(8) 0.76125(6) 0.32208(6) 0.008 1 8
C(16) C 0.15041(7) 0.68311(6) 0.32100(6) 0.008 1 8
C(17) C 0.17876(7) 0.64417(6) 0.37844(6) 0.007 1 8
C(18) C 0.17548(7) 0.68307(5) 0.43650(6) 0.005 1 8
C(19) C 0.14161(6) 0.76327(5) 0.44000(6) 0.005 1 8
C(3) C 0.38315(8) 0.86496(7) 0.56862(7) 0.01 1 8
C(4) C 0.35109(7) 0.79304(6) 0.66677(6) 0.009 1 8
C(20) C 0.07983(6) 0.84228(5) 0.64400(5) 0.005 1 8
C(21) C -0.02594(7) 0.84099(6) 0.66104(5) 0.006 1 8
C(22) C -0.07073(7) 0.90245(6) 0.69805(6) 0.007 1 8
C(23) C -0.00980(7) 0.96588(5) 0.71601(6) 0.006 1 8
C(24) C 0.09787(7) 0.97106(5) 0.69719(5) 0.005 1 8
C(25) C 0.15748(7) 1.03990(6) 0.71164(6) 0.007 1 8
C(26) C 0.26170(7) 1.04525(6) 0.69323(6) 0.007 1 8
C(27) C 0.31081(7) 0.98102(6) 0.66179(5) 0.006 1 8
C(28) C 0.25537(6) 0.91303(5) 0.64735(5) 0.005 1 8
C(29) C 0.14529(6) 0.90725(5) 0.66262(5) 0.005 1 8
C(30) C -0.02433(7) 0.65147(5) 0.62398(6) 0.006 1 8
C(31) C -0.12530(7) 0.60335(6) 0.62071(6) 0.01 1 8
H(1A) H 0.360727 0.611144 0.46769 0.018(5) 1 8
H(1B) H 0.347601 0.632647 0.548532 0.018(5) 1 8
H(1C) H 0.35208 0.70832 0.49279 0.023(5) 1 8
H(2A) H 0.086603 0.5655 0.498903 0.011(4) 1 8
H(2B) H 0.189168 0.547408 0.552046 0.025(5) 1 8
H(2C) H 0.205632 0.527928 0.471114 0.015(4) 1 8
H(11) H 0.097436 0.916835 0.543014 0.024(5) 1 8
H(12) H 0.06289 0.986274 0.439352 0.025(5) 1 8
H(13) H 0.068812 0.913497 0.338005 0.023(5) 1 8
H(15) H 0.101393 0.791194 0.277672 0.019(5) 1 8
H(16) H 0.151725 0.651294 0.275844 0.022(5) 1 8
H(17) H 0.203064 0.582818 0.376828 0.021(5) 1 8
H(3A) H 0.349296 0.904425 0.534864 0.024(5) 1 8
H(3B) H 0.407028 0.812622 0.544762 0.018(5) 1 8
H(3C) H 0.450098 0.891826 0.590275 0.021(5) 1 8
H(4A) H 0.415034 0.822117 0.689816 0.026(5) 1 8
H(4B) H 0.379161 0.740852 0.644408 0.029(7) 1 8
H(4C) H 0.292655 0.778225 0.701308 0.019(5) 1 8
H(21) H -0.075366 0.792089 0.645827 0.017(5) 1 8
H(22) H -0.153282 0.89958 0.712341 0.018(5) 1 8
H(23) H -0.044466 1.012353 0.744988 0.011(4) 1 8
H(25) H 0.120673 1.088264 0.73743 0.024(5) 1 8
H(26) H 0.306346 1.098686 0.702661 0.015(4) 1 8
H(27) H 0.393785 0.985181 0.648659 0.022(5) 1 8
H(31A) H -0.107082 0.542727 0.626833 0.021(6) 1 8
H(31B) H -0.161884 0.6119 0.575423 0.019(6) 1 8
H(31C) H -0.177766 0.62173 0.657553 0.019(6) 1 8

loop_
_atom_type_symbol
_atom_type_description
_atom_type_scat_dispersion_real
_atom_type_scat_dispersion_imag
_atom_type_scat_source
C C 0.0000 0.0000 'International Tables Vol C Tables 4.2.6.8 and 6.1.1.4'
H H 0.0000 0.0000 'International Tables Vol C Tables 4.2.6.8 and 6.1.1.4'
N N 0.0000 0.0001 'International Tables Vol C Tables 4.2.6.8 and 6.1.1.4'
O O 0.002 0.002 'International Tables Vol C Tables 4.2.6.8 and 6.1.1.4'
Te Te -2.315 0.6330 'International Tables Vol C Tables 4.2.6.8 and 6.1.1.4'

loop_
_geom_angle_atom_site_label_1
_geom_angle_atom_site_label_2
_geom_angle_atom_site_label_3
_geom_angle
_geom_angle_site_symmetry_1
_geom_angle_site_symmetry_2
_geom_angle_site_symmetry_3
_geom_angle_publ_flag
C(1) N(1) C(2) 111.21(8) 1_555 1_555 1_555 yes
C(1) N(1) C(18) 111.06(8) 1_555 1_555 1_555 yes
C(2) N(1) C(18) 114.79(8) 1_555 1_555 1_555 yes
C(3) N(2) C(28) 114.50(8) 1_555 1_555 1_555 yes
TE(1) N(3) C(30) 106.08(7) 1_555 1_555 1_555 yes
N(1) C(1) H(1A) 109.42 1_555 1_555 1_555 yes
N(1) C(1) H(1B) 109.59 1_555 1_555 1_555 yes
N(1) C(1) H(1C) 109.55 1_555 1_555 1_555 yes
H(1A) C(1) H(1B) 109.43 1_555 1_555 1_555 yes
H(1A) C(1) H(1C) 109.43 1_555 1_555 1_555 yes
H(1B) C(1) H(1C) 109.41 1_555 1_555 1_555 yes
N(1) C(2) H(2A) 109.58 1_555 1_555 1_555 yes
N(1) C(2) H(2B) 109.62 1_555 1_555 1_555 yes
N(1) C(2) H(2C) 109.47 1_555 1_555 1_555 yes
H(2A) C(2) H(2B) 109.37 1_555 1_555 1_555 yes
H(2A) C(2) H(2C) 109.41 1_555 1_555 1_555 yes
H(2B) C(2) H(2C) 109.38 1_555 1_555 1_555 yes
C(11) C(10) C(19) 119.98(10) 1_555 1_555 1_555 yes
C(10) C(11) C(12) 120.82(10) 1_555 1_555 1_555 yes
C(10) C(11) H(11) 119.58 1_555 1_555 1_555 yes
C(12) C(11) H(11) 119.59 1_555 1_555 1_555 yes
C(11) C(12) C(13) 120.13(9) 1_555 1_555 1_555 yes
C(11) C(12) H(12) 120.08 1_555 1_555 1_555 yes
C(13) C(12) H(12) 119.78 1_555 1_555 1_555 yes
C(12) C(13) C(14) 120.78(10) 1_555 1_555 1_555 yes
C(12) C(13) H(13) 119.65 1_555 1_555 1_555 yes
C(14) C(13) H(13) 119.57 1_555 1_555 1_555 yes
C(13) C(14) C(15) 120.20(10) 1_555 1_555 1_555 yes
C(13) C(14) C(19) 119.40(10) 1_555 1_555 1_555 yes
C(15) C(14) C(19) 120.40(9) 1_555 1_555 1_555 yes
C(14) C(15) C(16) 120.00(11) 1_555 1_555 1_555 yes
C(14) C(15) H(15) 120.10 1_555 1_555 1_555 yes
C(16) C(15) H(15) 119.90 1_555 1_555 1_555 yes
C(15) C(16) C(17) 120.26(11) 1_555 1_555 1_555 yes
C(15) C(16) H(16) 119.82 1_555 1_555 1_555 yes
C(17) C(16) H(16) 119.92 1_555 1_555 1_555 yes
C(16) C(17) C(18) 120.83(9) 1_555 1_555 1_555 yes
C(16) C(17) H(17) 119.56 1_555 1_555 1_555 yes
C(18) C(17) H(17) 119.61 1_555 1_555 1_555 yes
N(1) C(18) C(17) 122.11(8) 1_555 1_555 1_555 yes
N(1) C(18) C(19) 117.21(9) 1_555 1_555 1_555 yes
C(17) C(18) C(19) 120.63(10) 1_555 1_555 1_555 yes
C(10) C(19) C(14) 118.74(8) 1_555 1_555 1_555 yes
C(10) C(19) C(18) 123.48(10) 1_555 1_555 1_555 yes
C(14) C(19) C(18) 117.78(10) 1_555 1_555 1_555 yes
N(2) C(3) H(3A) 109.56 1_555 1_555 1_555 yes
N(2) C(3) H(3B) 109.59 1_555 1_555 1_555 yes
N(2) C(3) H(3C) 109.55 1_555 1_555 1_555 yes
H(3A) C(3) H(3B) 109.33 1_555 1_555 1_555 yes
H(3A) C(3) H(3C) 109.40 1_555 1_555 1_555 yes
H(3B) C(3) H(3C) 109.40 1_555 1_555 1_555 yes
H(4A) C(4) H(4B) 109.41 1_555 1_555 1_555 yes
H(4A) C(4) H(4C) 109.37 1_555 1_555 1_555 yes
H(4B) C(4) H(4C) 109.45 1_555 1_555 1_555 yes
C(21) C(20) C(29) 120.04(8) 1_555 1_555 1_555 yes
C(20) C(21) C(22) 120.98(9) 1_555 1_555 1_555 yes
C(20) C(21) H(21) 119.51 1_555 1_555 1_555 yes
C(22) C(21) H(21) 119.51 1_555 1_555 1_555 yes
C(21) C(22) C(23) 120.09(8) 1_555 1_555 1_555 yes
C(21) C(22) H(22) 120.04 1_555 1_555 1_555 yes
C(23) C(22) H(22) 119.87 1_555 1_555 1_555 yes
C(22) C(23) C(24) 120.65(9) 1_555 1_555 1_555 yes
C(22) C(23) H(23) 119.62 1_555 1_555 1_555 yes
C(24) C(23) H(23) 119.73 1_555 1_555 1_555 yes
C(23) C(24) C(25) 120.00(9) 1_555 1_555 1_555 yes
C(23) C(24) C(29) 119.59(8) 1_555 1_555 1_555 yes
C(25) C(24) C(29) 120.41(8) 1_555 1_555 1_555 yes
C(24) C(25) C(26) 120.14(9) 1_555 1_555 1_555 yes
C(24) C(25) H(25) 119.93 1_555 1_555 1_555 yes
C(26) C(25) H(25) 119.92 1_555 1_555 1_555 yes
C(25) C(26) C(27) 119.91(9) 1_555 1_555 1_555 yes
C(25) C(26) H(26) 120.13 1_555 1_555 1_555 yes
C(27) C(26) H(26) 119.96 1_555 1_555 1_555 yes
C(26) C(27) C(28) 121.42(8) 1_555 1_555 1_555 yes
C(26) C(27) H(27) 119.35 1_555 1_555 1_555 yes
C(28) C(27) H(27) 119.23 1_555 1_555 1_555 yes
N(2) C(28) C(27) 122.40(8) 1_555 1_555 1_555 yes
N(2) C(28) C(29) 117.51(8) 1_555 1_555 1_555 yes
C(27) C(28) C(29) 120.09(8) 1_555 1_555 1_555 yes
C(20) C(29) C(24) 118.49(8) 1_555 1_555 1_555 yes
C(20) C(29) C(28) 123.65(8) 1_555 1_555 1_555 yes
C(24) C(29) C(28) 117.84(8) 1_555 1_555 1_555 yes
O(1) C(30) N(3) 126.04(9) 1_555 1_555 1_555 yes
O(1) C(30) C(31) 118.42(10) 1_555 1_555 1_555 yes
N(3) C(30) C(31) 115.53(9) 1_555 1_555 1_555 yes
C(30) C(31) H(31A) 109.51 1_555 1_555 1_555 yes
C(30) C(31) H(31B) 109.43 1_555 1_555 1_555 yes
C(30) C(31) H(31C) 109.55 1_555 1_555 1_555 yes
H(31A) C(31) H(31B) 109.49 1_555 1_555 1_555 yes
H(31A) C(31) H(31C) 109.44 1_555 1_555 1_555 yes
H(31B) C(31) H(31C) 109.40 1_555 1_555 1_555 yes

loop_
_geom_bond_atom_site_label_1
_geom_bond_atom_site_label_2
_geom_bond_distance
_geom_bond_site_symmetry_1
_geom_bond_site_symmetry_2
_geom_bond_publ_flag
TE(1) N(3) 2.0062(7) 1_555 1_555 yes
O(1) C(30) 1.2677(14) 1_555 1_555 yes
N(1) C(1) 1.4690(12) 1_555 1_555 yes
N(1) C(2) 1.4596(12) 1_555 1_555 yes
N(1) C(18) 1.4312(14) 1_555 1_555 yes
N(2) C(3) 1.4633(14) 1_555 1_555 yes
N(2) C(28) 1.4340(12) 1_555 1_555 yes
N(3) C(30) 1.3303(14) 1_555 1_555 yes
C(1) H(1A) 1.0590 1_555 1_555 yes
C(1) H(1B) 1.0590 1_555 1_555 yes
C(1) H(1C) 1.0590 1_555 1_555 yes
C(2) H(2A) 1.0590 1_555 1_555 yes
C(2) H(2B) 1.0590 1_555 1_555 yes
C(2) H(2C) 1.0590 1_555 1_555 yes
C(10) C(11) 1.3789(13) 1_555 1_555 yes
C(10) C(19) 1.4297(15) 1_555 1_555 yes
C(11) C(12) 1.4168(15) 1_555 1_555 yes
C(11) H(11) 1.0830 1_555 1_555 yes
C(12) C(13) 1.3692(16) 1_555 1_555 yes
C(12) H(12) 1.0830 1_555 1_555 yes
C(13) C(14) 1.4181(13) 1_555 1_555 yes
C(13) H(13) 1.0830 1_555 1_555 yes
C(14) C(15) 1.4170(16) 1_555 1_555 yes
C(14) C(19) 1.4261(15) 1_555 1_555 yes
C(15) C(16) 1.3728(14) 1_555 1_555 yes
C(15) H(15) 1.0830 1_555 1_555 yes
C(16) C(17) 1.4107(17) 1_555 1_555 yes
C(16) H(16) 1.0830 1_555 1_555 yes
C(17) C(18) 1.3764(15) 1_555 1_555 yes
C(17) H(17) 1.0830 1_555 1_555 yes
C(18) C(19) 1.4246(12) 1_555 1_555 yes
C(3) H(3A) 1.0590 1_555 1_555 yes
C(3) H(3B) 1.0590 1_555 1_555 yes
C(3) H(3C) 1.0590 1_555 1_555 yes
C(4) H(4A) 1.0590 1_555 1_555 yes
C(4) H(4B) 1.0590 1_555 1_555 yes
C(4) H(4C) 1.0590 1_555 1_555 yes
C(20) C(21) 1.3794(12) 1_555 1_555 yes
C(20) C(29) 1.4280(12) 1_555 1_555 yes
C(21) C(22) 1.4118(14) 1_555 1_555 yes
C(21) H(21) 1.0830 1_555 1_555 yes
C(22) C(23) 1.3716(13) 1_555 1_555 yes
C(22) H(22) 1.0830 1_555 1_555 yes
C(23) C(24) 1.4149(12) 1_555 1_555 yes
C(23) H(23) 1.0830 1_555 1_555 yes
C(24) C(25) 1.4185(13) 1_555 1_555 yes
C(24) C(29) 1.4283(13) 1_555 1_555 yes
C(25) C(26) 1.3710(13) 1_555 1_555 yes
C(25) H(25) 1.0830 1_555 1_555 yes
C(26) C(27) 1.4114(14) 1_555 1_555 yes
C(26) H(26) 1.0830 1_555 1_555 yes
C(27) C(28) 1.3791(13) 1_555 1_555 yes
C(27) H(27) 1.0830 1_555 1_555 yes
C(28) C(29) 1.4264(12) 1_555 1_555 yes
C(30) C(31) 1.5121(12) 1_555 1_555 yes
C(31) H(31A) 1.0590 1_555 1_555 yes
C(31) H(31B) 1.0590 1_555 1_555 yes
C(31) H(31C) 1.0590 1_555 1_555 yes

loop_
_atom_dummy_label
_atom_dummy_fract_x
_atom_dummy_fract_y
_atom_dummy_fract_z
DUM0 0 0 0
